data_7123742
loop_
_publ_author_name
'Qin, Guorui'
'Wang, Yang'
'Shi, Xianghui'
'del Rosal, Iker'
'Laurent, Maron'
'Cheng, Jianhua'

_publ_section_title
;
 Monomeric Thorium Dihydrido Complex: A Versatile Precursor to Actinide
 Metallacycles
;
_journal_name_full 'Chemical Communications'
_journal_paper_doi 10.1039/C9CC04013G
_journal_year 2019
_chemical_formula_moiety 'C101  H132  Th1'
_chemical_formula_sum 'C101 H132 Th'
_chemical_formula_weight 1578.10
_chemical_name_common '[(CpAr*)(Cp*)Th(PhCH-CC-CHPh)]'
_chemical_properties_physical Air-sensitive,Moisture-sensitive
_space_group_crystal_system triclinic
_space_group_IT_number 2
_space_group_name_Hall '-P 1'
_space_group_name_H-M_alt 'P -1'
_symmetry_space_group_name_Hall '-P 1'
_symmetry_space_group_name_H-M 'P -1'
_atom_sites_solution_hydrogens mixed
_audit_creation_method SHELXL-2018/3
_audit_update_record
;
2019-06-22 deposited with the CCDC.    2019-06-26 downloaded from the CCDC.
;
_cell_angle_alpha 108.0040(10)
_cell_angle_beta 90.7910(10)
_cell_angle_gamma 91.2300(10)
_cell_formula_units_Z 2
_cell_length_a 14.7678(11)
_cell_length_b 15.0111(11)
_cell_length_c 23.5344(17)
_cell_measurement_reflns_used 28191
_cell_measurement_temperature 193(2)
_cell_measurement_theta_max 26.422
_cell_measurement_theta_min 1.427
_cell_volume 4959.4(6)
_computing_molecular_graphics 'ORTEP-3 for Windows (Farrugia, 2014)'
_computing_publication_material 'WinGX publication routines (Farrugia, 2018)'
_computing_structure_refinement 'SHELXL-2018/3 (Sheldrick, 2018)'
_computing_structure_solution 'SUPERFLIP (Palatinus & Chapuis,2007)'
_diffrn_ambient_temperature 193(2)
_diffrn_measured_fraction_theta_full 0.970
_diffrn_measured_fraction_theta_max 0.970
_diffrn_measurement_device_type 'CCD area detector'
_diffrn_measurement_method 'phi and omega scans'
_diffrn_radiation_type MoK\a
_diffrn_radiation_wavelength 0.71073
_diffrn_reflns_av_R_equivalents 0.0271
_diffrn_reflns_av_unetI/netI 0.0615
_diffrn_reflns_Laue_measured_fraction_full 0.970
_diffrn_reflns_Laue_measured_fraction_max 0.970
_diffrn_reflns_limit_h_max 17
_diffrn_reflns_limit_h_min -17
_diffrn_reflns_limit_k_max 9
_diffrn_reflns_limit_k_min -17
_diffrn_reflns_limit_l_max 27
_diffrn_reflns_limit_l_min -26
_diffrn_reflns_number 24993
_diffrn_reflns_point_group_measured_fraction_full 0.970
_diffrn_reflns_point_group_measured_fraction_max 0.970
_diffrn_reflns_theta_full 25.000
_diffrn_reflns_theta_max 25.000
_diffrn_reflns_theta_min 1.636
_exptl_absorpt_coefficient_mu 1.542
_exptl_absorpt_correction_T_max 0.712
_exptl_absorpt_correction_T_min 0.656
_exptl_absorpt_correction_type empirical
_exptl_absorpt_process_details 'Sheldrick, G. M. SADABS, Version 2.10; Bruker AXS, Inc.: Madison, WI 2003.'
_exptl_crystal_colour Yellow-orange
_exptl_crystal_density_diffrn 1.057
_exptl_crystal_density_method 'not measured'
_exptl_crystal_description Block
_exptl_crystal_F_000 1656
_exptl_crystal_recrystallization_method 'Re-crystallisation from solvent: Toluene and Hexane'
_exptl_crystal_size_max 0.280
_exptl_crystal_size_mid 0.240
_exptl_crystal_size_min 0.220
_refine_diff_density_max 1.218
_refine_diff_density_min -0.519
_refine_diff_density_rms 0.087
_refine_ls_extinction_method none
_refine_ls_goodness_of_fit_ref 1.007
_refine_ls_hydrogen_treatment mixed
_refine_ls_matrix_type full
_refine_ls_number_parameters 948
_refine_ls_number_reflns 16957
_refine_ls_number_restraints 30
_refine_ls_restrained_S_all 1.017
_refine_ls_R_factor_all 0.0489
_refine_ls_R_factor_gt 0.0381
_refine_ls_shift/su_max 0.001
_refine_ls_shift/su_mean 0.000
_refine_ls_structure_factor_coef Fsqd
_refine_ls_weighting_details 'w=1/[\s^2^(Fo^2^)+(0.0484P)^2^+0.0354P] where P=(Fo^2^+2Fc^2^)/3'
_refine_ls_weighting_scheme calc
_refine_ls_wR_factor_gt 0.0854
_refine_ls_wR_factor_ref 0.0917
_reflns_Friedel_coverage 0.000
_reflns_number_gt 14328
_reflns_number_total 16957
_reflns_threshold_expression 'I > 2\s(I)'
_cod_data_source_file c9cc04013g2.cif
_cod_data_source_block D133
_cod_database_code 7123742
_shelx_shelxl_version_number 2018/3
_shelx_space_group_comment
;
The symmetry employed for this shelxl refinement is uniquely defined
by the following loop, which should always be used as a source of
symmetry information in preference to the above space-group names.
They are only intended as comments.
;
_shelx_estimated_absorpt_t_min 0.672
_shelx_estimated_absorpt_t_max 0.728

loop_
_space_group_symop_operation_xyz
'x, y, z'
'-x, -y, -z'

loop_
_atom_site_label
_atom_site_type_symbol
_atom_site_fract_x
_atom_site_fract_y
_atom_site_fract_z
_atom_site_U_iso_or_equiv
_atom_site_adp_type
_atom_site_occupancy
_atom_site_site_symmetry_order
_atom_site_calc_flag
_atom_site_refinement_flags_posn
_atom_site_refinement_flags_adp
_atom_site_refinement_flags_occupancy
_atom_site_disorder_assembly
_atom_site_disorder_group
C1 C 0.6544(3) 0.2418(3) 0.33657(19) 0.0319(9) Uani 1 1 d . . . . .
C2 C 0.6911(3) 0.1763(3) 0.36263(18) 0.0362(10) Uani 1 1 d . . . . .
C3 C 0.7515(3) 0.1382(3) 0.38299(18) 0.0349(10) Uani 1 1 d . . . . .
C4 C 0.8400(3) 0.1266(3) 0.40168(19) 0.0344(10) Uani 1 1 d . . . . .
C5 C 0.8601(3) 0.1269(3) 0.46318(19) 0.0393(11) Uani 1 1 d . . . . .
C6 C 0.9459(4) 0.1067(3) 0.4794(2) 0.0509(13) Uani 1 1 d . . . . .
H6 H 0.991064 0.090357 0.449854 0.061 Uiso 1 1 calc R U . . .
C7 C 0.9676(5) 0.1096(4) 0.5373(3) 0.0683(17) Uani 1 1 d . . . . .
H7 H 1.027473 0.096674 0.547128 0.082 Uiso 1 1 calc R U . . .
C8 C 0.9037(6) 0.1309(4) 0.5803(3) 0.076(2) Uani 1 1 d . . . . .
H8 H 0.918697 0.134333 0.620344 0.092 Uiso 1 1 calc R U . . .
C9 C 0.8174(5) 0.1472(4) 0.5646(2) 0.0702(18) Uani 1 1 d . . . . .
H9 H 0.772059 0.160364 0.594084 0.084 Uiso 1 1 calc R U . . .
C10 C 0.7947(4) 0.1452(3) 0.5073(2) 0.0489(12) Uani 1 1 d . . . . .
H10 H 0.734091 0.156199 0.497697 0.059 Uiso 1 1 calc R U . . .
C11 C 0.5797(3) 0.3022(3) 0.36530(18) 0.0337(10) Uani 1 1 d . . . . .
C12 C 0.5522(3) 0.3104(3) 0.4227(2) 0.0431(11) Uani 1 1 d . . . . .
H12 H 0.580042 0.274042 0.444323 0.052 Uiso 1 1 calc R U . . .
C13 C 0.4843(3) 0.3713(4) 0.4490(2) 0.0536(13) Uani 1 1 d . . . . .
H13 H 0.467494 0.377378 0.488811 0.064 Uiso 1 1 calc R U . . .
C14 C 0.4419(3) 0.4221(4) 0.4186(3) 0.0614(15) Uani 1 1 d . . . . .
H14 H 0.396290 0.464343 0.437281 0.074 Uiso 1 1 calc R U . . .
C15 C 0.4651(3) 0.4121(4) 0.3602(2) 0.0564(14) Uani 1 1 d . . . . .
H15 H 0.434212 0.446172 0.338288 0.068 Uiso 1 1 calc R U . . .
C16 C 0.5332(3) 0.3527(3) 0.3339(2) 0.0403(11) Uani 1 1 d . . . . .
H16 H 0.548701 0.346047 0.293814 0.048 Uiso 1 1 calc R U . . .
C20 C 0.8160(3) 0.3935(3) 0.46955(17) 0.0283(9) Uani 1 1 d . . . . .
C21 C 0.9096(3) 0.3741(3) 0.46395(16) 0.0277(9) Uani 1 1 d . . . . .
C22 C 0.9452(3) 0.4152(3) 0.42175(16) 0.0270(9) Uani 1 1 d . . . . .
C23 C 0.8735(3) 0.4583(3) 0.40066(16) 0.0269(9) Uani 1 1 d . . . . .
C24 C 0.7936(3) 0.4455(3) 0.42998(17) 0.0281(9) Uani 1 1 d . . . . .
C25 C 0.7553(3) 0.3787(3) 0.51725(18) 0.0390(10) Uani 1 1 d . . . . .
H25A H 0.693762 0.397580 0.511059 0.059 Uiso 1 1 calc R U . . .
H25B H 0.754314 0.312405 0.514910 0.059 Uiso 1 1 calc R U . . .
H25C H 0.778553 0.416704 0.556702 0.059 Uiso 1 1 calc R U . . .
C26 C 0.9673(3) 0.3349(3) 0.50330(18) 0.0370(10) Uani 1 1 d . . . . .
H26A H 1.029472 0.328879 0.488882 0.056 Uiso 1 1 calc R U . . .
H26B H 0.967061 0.377237 0.544434 0.056 Uiso 1 1 calc R U . . .
H26C H 0.942844 0.273199 0.502218 0.056 Uiso 1 1 calc R U . . .
C27 C 1.0454(3) 0.4237(3) 0.41166(18) 0.0323(9) Uani 1 1 d . . . . .
H27A H 1.066814 0.363536 0.386026 0.048 Uiso 1 1 calc R U . . .
H27B H 1.078303 0.441163 0.450143 0.048 Uiso 1 1 calc R U . . .
H27C H 1.056165 0.471997 0.392256 0.048 Uiso 1 1 calc R U . . .
C28 C 0.8805(3) 0.5210(3) 0.36142(18) 0.0358(10) Uani 1 1 d . . . . .
H28A H 0.941959 0.519017 0.345922 0.054 Uiso 1 1 calc R U . . .
H28B H 0.836830 0.499285 0.327991 0.054 Uiso 1 1 calc R U . . .
H28C H 0.867379 0.585507 0.384943 0.054 Uiso 1 1 calc R U . . .
C29 C 0.7068(3) 0.4958(3) 0.4289(2) 0.0365(10) Uani 1 1 d . . . . .
H29A H 0.661372 0.475142 0.452403 0.055 Uiso 1 1 calc R U . . .
H29B H 0.718002 0.563475 0.445949 0.055 Uiso 1 1 calc R U . . .
H29C H 0.684554 0.481418 0.387502 0.055 Uiso 1 1 calc R U . . .
C30 C 0.9652(2) 0.1945(3) 0.26025(16) 0.0236(8) Uani 1 1 d . . . . .
C31 C 0.9123(3) 0.2602(3) 0.24159(16) 0.0245(8) Uani 1 1 d . . . . .
C32 C 0.8235(2) 0.2184(3) 0.22550(15) 0.0245(8) Uani 1 1 d . . . . .
C33 C 0.8232(2) 0.1271(3) 0.23175(15) 0.0220(8) Uani 1 1 d . . . . .
C34 C 0.9097(3) 0.1125(3) 0.25400(16) 0.0238(8) Uani 1 1 d . . . . .
C35 C 1.0652(2) 0.1987(2) 0.27040(17) 0.0241(8) Uani 1 1 d . . . . .
C36 C 1.1053(3) 0.1870(3) 0.32087(18) 0.0278(9) Uani 1 1 d . . . . .
H36 H 1.068176 0.181582 0.352346 0.033 Uiso 1 1 calc R U . . .
C37 C 1.2001(3) 0.1828(3) 0.32670(18) 0.0311(9) Uani 1 1 d . . . . .
C38 C 1.2425(3) 0.1693(3) 0.3828(2) 0.0419(11) Uani 1 1 d . . . . .
C39 C 1.2324(4) 0.2575(5) 0.4342(2) 0.080(2) Uani 1 1 d . . . . .
H39A H 1.262597 0.309991 0.424946 0.120 Uiso 1 1 calc R U . . .
H39B H 1.167905 0.270334 0.440652 0.120 Uiso 1 1 calc R U . . .
H39C H 1.260015 0.249685 0.470360 0.120 Uiso 1 1 calc R U . . .
C40 C 1.3437(4) 0.1501(5) 0.3767(3) 0.080(2) Uani 1 1 d . . . . .
H40A H 1.352811 0.092832 0.343453 0.120 Uiso 1 1 calc R U . . .
H40B H 1.375370 0.202964 0.368783 0.120 Uiso 1 1 calc R U . . .
H40C H 1.367725 0.142209 0.413768 0.120 Uiso 1 1 calc R U . . .
C41 C 1.1957(5) 0.0879(5) 0.3970(3) 0.100(3) Uani 1 1 d . . . . .
H41A H 1.202374 0.030435 0.363465 0.150 Uiso 1 1 calc R U . . .
H41B H 1.223349 0.079976 0.433155 0.150 Uiso 1 1 calc R U . . .
H41C H 1.131239 0.100625 0.403446 0.150 Uiso 1 1 calc R U . . .
C42 C 1.2518(3) 0.1927(3) 0.28007(19) 0.0356(10) Uani 1 1 d . . . . .
H42 H 1.315847 0.191252 0.283500 0.043 Uiso 1 1 calc R U . . .
C43 C 1.2136(3) 0.2046(3) 0.22825(18) 0.0319(9) Uani 1 1 d . . . . .
C44 C 1.2730(3) 0.2106(3) 0.1763(2) 0.0386(10) Uani 1 1 d . . . . .
C45 C 1.2828(3) 0.1123(3) 0.1318(2) 0.0513(13) Uani 1 1 d . . . . .
H45A H 1.222647 0.084811 0.117928 0.077 Uiso 1 1 calc R U . . .
H45B H 1.317827 0.116566 0.097650 0.077 Uiso 1 1 calc R U . . .
H45C H 1.314309 0.072752 0.151559 0.077 Uiso 1 1 calc R U . . .
C46 C 1.3670(3) 0.2534(4) 0.1979(2) 0.0573(14) Uani 1 1 d . . . . .
H46A H 1.360853 0.316226 0.226296 0.086 Uiso 1 1 calc R U . . .
H46B H 1.398459 0.213764 0.217591 0.086 Uiso 1 1 calc R U . . .
H46C H 1.401977 0.257577 0.163681 0.086 Uiso 1 1 calc R U . . .
C47 C 1.2287(4) 0.2719(4) 0.1420(2) 0.0545(13) Uani 1 1 d . . . . .
H47A H 1.168164 0.246189 0.127535 0.082 Uiso 1 1 calc R U . . .
H47B H 1.223830 0.336068 0.168858 0.082 Uiso 1 1 calc R U . . .
H47C H 1.266112 0.272214 0.108012 0.082 Uiso 1 1 calc R U . . .
C48 C 1.1204(3) 0.2069(3) 0.22447(17) 0.0265(9) Uani 1 1 d . . . . .
H48 H 1.092890 0.214288 0.189516 0.032 Uiso 1 1 calc R U . . .
C49 C 0.9521(3) 0.3414(3) 0.22531(16) 0.0247(8) Uani 1 1 d . . . . .
C50 C 1.0254(3) 0.3954(3) 0.25595(17) 0.0273(9) Uani 1 1 d . . . . .
H50 H 1.046031 0.386372 0.292136 0.033 Uiso 1 1 calc R U . . .
C51 C 1.0697(3) 0.4620(3) 0.23575(18) 0.0306(9) Uani 1 1 d . . . . .
C52 C 1.1520(3) 0.5209(3) 0.26980(19) 0.0347(10) Uani 1 1 d . . . . .
C53 C 1.2091(3) 0.4665(3) 0.3021(2) 0.0411(11) Uani 1 1 d . . . . .
H53A H 1.230790 0.409514 0.272874 0.062 Uiso 1 1 calc R U . . .
H53B H 1.261042 0.505740 0.322380 0.062 Uiso 1 1 calc R U . . .
H53C H 1.172018 0.449446 0.331512 0.062 Uiso 1 1 calc R U . . .
C54 C 1.1182(3) 0.6102(3) 0.3158(2) 0.0468(12) Uani 1 1 d . . . . .
H54A H 1.081630 0.645219 0.295447 0.070 Uiso 1 1 calc R U . . .
H54B H 1.081236 0.592935 0.345290 0.070 Uiso 1 1 calc R U . . .
H54C H 1.170261 0.649229 0.336157 0.070 Uiso 1 1 calc R U . . .
C55 C 1.2150(3) 0.5515(3) 0.2268(2) 0.0510(13) Uani 1 1 d . . . . .
H55A H 1.180436 0.586620 0.205425 0.076 Uiso 1 1 calc R U . . .
H55B H 1.264747 0.591383 0.249819 0.076 Uiso 1 1 calc R U . . .
H55C H 1.239792 0.495919 0.198005 0.076 Uiso 1 1 calc R U . . .
C56 C 1.0358(3) 0.4747(3) 0.18327(19) 0.0359(10) Uani 1 1 d . . . . .
H56 H 1.063925 0.521152 0.169219 0.043 Uiso 1 1 calc R U . . .
C57 C 0.9639(3) 0.4235(3) 0.15097(18) 0.0332(10) Uani 1 1 d . . . . .
C58 C 0.9347(3) 0.4362(3) 0.0912(2) 0.0420(11) Uani 1 1 d . . . . .
C59 C 1.0131(4) 0.4084(5) 0.0479(2) 0.0694(17) Uani 1 1 d . . . . .
H59A H 1.067379 0.446098 0.065466 0.104 Uiso 1 1 calc R U . . .
H59B H 1.025259 0.341857 0.040365 0.104 Uiso 1 1 calc R U . . .
H59C H 0.996856 0.419428 0.010170 0.104 Uiso 1 1 calc R U . . .
C60 C 0.9132(4) 0.5392(4) 0.1002(2) 0.0600(15) Uani 1 1 d . . . . .
H60A H 0.966220 0.578966 0.117987 0.090 Uiso 1 1 calc R U . . .
H60B H 0.897878 0.547451 0.061542 0.090 Uiso 1 1 calc R U . . .
H60C H 0.861798 0.556974 0.126911 0.090 Uiso 1 1 calc R U . . .
C61 C 0.8507(4) 0.3774(4) 0.0636(2) 0.0611(15) Uani 1 1 d . . . . .
H61A H 0.800300 0.394899 0.091151 0.092 Uiso 1 1 calc R U . . .
H61B H 0.834677 0.388425 0.025839 0.092 Uiso 1 1 calc R U . . .
H61C H 0.863080 0.310853 0.056034 0.092 Uiso 1 1 calc R U . . .
C62 C 0.9219(3) 0.3556(3) 0.17218(17) 0.0280(9) Uani 1 1 d . . . . .
H62 H 0.872432 0.318714 0.150213 0.034 Uiso 1 1 calc R U . . .
C63 C 0.7486(2) 0.2543(3) 0.19532(17) 0.0256(8) Uani 1 1 d . . . . .
C64 C 0.7167(3) 0.3455(3) 0.21799(17) 0.0290(9) Uani 1 1 d . . . . .
H64 H 0.739837 0.385402 0.255245 0.035 Uiso 1 1 calc R U . . .
C65 C 0.6516(3) 0.3785(3) 0.18673(18) 0.0308(9) Uani 1 1 d . . . . .
C66 C 0.6179(3) 0.4798(3) 0.2070(2) 0.0370(10) Uani 1 1 d . . . . .
C67 C 0.6517(3) 0.5344(3) 0.2698(2) 0.0460(12) Uani 1 1 d . . . . .
H67A H 0.632226 0.501585 0.297815 0.069 Uiso 1 1 calc R U . . .
H67B H 0.718029 0.539413 0.270435 0.069 Uiso 1 1 calc R U . . .
H67C H 0.626695 0.597250 0.281506 0.069 Uiso 1 1 calc R U . . .
C68 C 0.5137(3) 0.4789(4) 0.2077(2) 0.0541(13) Uani 1 1 d . . . . .
H68A H 0.489457 0.444199 0.167871 0.081 Uiso 1 1 calc R U . . .
H68B H 0.492552 0.448508 0.236671 0.081 Uiso 1 1 calc R U . . .
H68C H 0.492641 0.543395 0.219169 0.081 Uiso 1 1 calc R U . . .
C69 C 0.6486(4) 0.5314(4) 0.1634(2) 0.0557(14) Uani 1 1 d . . . . .
H69A H 0.626899 0.496420 0.122918 0.084 Uiso 1 1 calc R U . . .
H69B H 0.623536 0.594241 0.175215 0.084 Uiso 1 1 calc R U . . .
H69C H 0.714870 0.536404 0.164144 0.084 Uiso 1 1 calc R U . . .
C70 C 0.6186(3) 0.3184(3) 0.13212(19) 0.0357(10) Uani 1 1 d . . . . .
H70 H 0.574585 0.340663 0.110366 0.043 Uiso 1 1 calc R U . . .
C71 C 0.6477(3) 0.2271(3) 0.10842(19) 0.0362(10) Uani 1 1 d . . . . .
C72 C 0.6129(3) 0.1617(3) 0.0489(2) 0.0503(13) Uani 1 1 d D . . . .
C73 C 0.6869(7) 0.1346(9) 0.0046(4) 0.076(3) Uani 0.577(13) 1 d D . P A 2
H73A H 0.739036 0.113932 0.022921 0.114 Uiso 0.577(13) 1 calc R U P A 2
H73B H 0.665010 0.083479 -0.030326 0.114 Uiso 0.577(13) 1 calc R U P A 2
H73C H 0.705065 0.188748 -0.007984 0.114 Uiso 0.577(13) 1 calc R U P A 2
C74 C 0.5285(9) 0.1950(14) 0.0256(8) 0.076(3) Uani 0.577(13) 1 d D . P A 2
H74A H 0.483478 0.211299 0.057135 0.114 Uiso 0.577(13) 1 calc R U P A 2
H74B H 0.543687 0.250237 0.013495 0.114 Uiso 0.577(13) 1 calc R U P A 2
H74C H 0.503632 0.144968 -0.008848 0.114 Uiso 0.577(13) 1 calc R U P A 2
C75 C 0.5769(8) 0.0702(7) 0.0627(5) 0.076(3) Uani 0.577(13) 1 d D . P A 2
H75A H 0.528285 0.086719 0.091736 0.114 Uiso 0.577(13) 1 calc R U P A 2
H75B H 0.553471 0.024595 0.025653 0.114 Uiso 0.577(13) 1 calc R U P A 2
H75C H 0.626604 0.042908 0.079116 0.114 Uiso 0.577(13) 1 calc R U P A 2
C73' C 0.6667(10) 0.1919(12) -0.0007(6) 0.091(5) Uani 0.423(13) 1 d D . P A 1
H73D H 0.731457 0.181759 0.003247 0.136 Uiso 0.423(13) 1 calc R U P A 1
H73E H 0.644402 0.154139 -0.040492 0.136 Uiso 0.423(13) 1 calc R U P A 1
H73F H 0.657129 0.258334 0.004505 0.136 Uiso 0.423(13) 1 calc R U P A 1
C74' C 0.5179(11) 0.182(2) 0.0353(11) 0.091(5) Uani 0.423(13) 1 d D . P A 1
H74D H 0.509444 0.250038 0.049447 0.136 Uiso 0.423(13) 1 calc R U P A 1
H74E H 0.506254 0.158494 -0.007900 0.136 Uiso 0.423(13) 1 calc R U P A 1
H74F H 0.475568 0.151496 0.055568 0.136 Uiso 0.423(13) 1 calc R U P A 1
C75' C 0.6416(12) 0.0613(9) 0.0312(7) 0.091(5) Uani 0.423(13) 1 d D . P A 1
H75D H 0.705200 0.059026 0.042961 0.136 Uiso 0.423(13) 1 calc R U P A 1
H75E H 0.603752 0.026237 0.051279 0.136 Uiso 0.423(13) 1 calc R U P A 1
H75F H 0.634438 0.033235 -0.012189 0.136 Uiso 0.423(13) 1 calc R U P A 1
C76 C 0.7139(3) 0.1968(3) 0.14070(18) 0.0308(9) Uani 1 1 d . . . . .
H76 H 0.735914 0.135198 0.124901 0.037 Uiso 1 1 calc R U . . .
C77 C 0.7587(2) 0.0455(3) 0.20306(16) 0.0248(8) Uani 1 1 d . . . . .
C78 C 0.7923(3) -0.0224(3) 0.15392(17) 0.0291(9) Uani 1 1 d . . . . .
H78 H 0.850961 -0.012967 0.140342 0.035 Uiso 1 1 calc R U . . .
C79 C 0.7430(3) -0.1037(3) 0.12399(18) 0.0314(9) Uani 1 1 d . . . . .
C80 C 0.7861(3) -0.1785(3) 0.07173(19) 0.0418(11) Uani 1 1 d . . . . .
C81 C 0.8011(4) -0.1366(4) 0.0208(2) 0.0669(16) Uani 1 1 d . . . . .
H81A H 0.838764 -0.079263 0.035409 0.100 Uiso 1 1 calc R U . . .
H81B H 0.831535 -0.181996 -0.012020 0.100 Uiso 1 1 calc R U . . .
H81C H 0.742450 -0.121748 0.006397 0.100 Uiso 1 1 calc R U . . .
C82 C 0.7278(4) -0.2673(4) 0.0492(3) 0.0743(18) Uani 1 1 d . . . . .
H82A H 0.718245 -0.294010 0.081815 0.111 Uiso 1 1 calc R U . . .
H82B H 0.669114 -0.252487 0.034829 0.111 Uiso 1 1 calc R U . . .
H82C H 0.758199 -0.312735 0.016413 0.111 Uiso 1 1 calc R U . . .
C83 C 0.8781(4) -0.2044(4) 0.0925(2) 0.0601(15) Uani 1 1 d . . . . .
H83A H 0.916856 -0.147896 0.107229 0.090 Uiso 1 1 calc R U . . .
H83B H 0.868994 -0.232286 0.124598 0.090 Uiso 1 1 calc R U . . .
H83C H 0.907059 -0.249623 0.058825 0.090 Uiso 1 1 calc R U . . .
C84 C 0.6572(3) -0.1144(3) 0.14388(19) 0.0348(10) Uani 1 1 d . . . . .
H84 H 0.622179 -0.169188 0.123702 0.042 Uiso 1 1 calc R U . . .
C85 C 0.6197(3) -0.0477(3) 0.19255(19) 0.0335(10) Uani 1 1 d . . . . .
C86 C 0.5250(3) -0.0607(3) 0.2147(2) 0.0498(13) Uani 1 1 d D . . . .
C87 C 0.4665(5) 0.0206(7) 0.2130(6) 0.087(4) Uani 0.726(10) 1 d D . P B 2
H87A H 0.499343 0.079888 0.232392 0.130 Uiso 0.726(10) 1 calc R U P B 2
H87B H 0.452129 0.015910 0.171386 0.130 Uiso 0.726(10) 1 calc R U P B 2
H87C H 0.410212 0.018346 0.234177 0.130 Uiso 0.726(10) 1 calc R U P B 2
C88 C 0.5317(5) -0.0486(7) 0.2844(4) 0.080(3) Uani 0.726(10) 1 d D . P B 2
H88A H 0.560152 0.012452 0.305643 0.121 Uiso 0.726(10) 1 calc R U P B 2
H88B H 0.470812 -0.052325 0.299642 0.121 Uiso 0.726(10) 1 calc R U P B 2
H88C H 0.568354 -0.098516 0.290738 0.121 Uiso 0.726(10) 1 calc R U P B 2
C89 C 0.4807(6) -0.1561(6) 0.1858(6) 0.104(5) Uani 0.726(10) 1 d D . P B 2
H89A H 0.522106 -0.204814 0.188497 0.155 Uiso 0.726(10) 1 calc R U P B 2
H89B H 0.424681 -0.161369 0.206496 0.155 Uiso 0.726(10) 1 calc R U P B 2
H89C H 0.466599 -0.163805 0.143706 0.155 Uiso 0.726(10) 1 calc R U P B 2
C87' C 0.4913(12) 0.0262(13) 0.2568(10) 0.064(5) Uani 0.274(10) 1 d D . P B 1
H87D H 0.499140 0.077838 0.239976 0.096 Uiso 0.274(10) 1 calc R U P B 1
H87E H 0.426857 0.017567 0.263800 0.096 Uiso 0.274(10) 1 calc R U P B 1
H87F H 0.525368 0.040790 0.294771 0.096 Uiso 0.274(10) 1 calc R U P B 1
C88' C 0.5215(12) -0.1528(12) 0.2290(11) 0.064(5) Uani 0.274(10) 1 d D . P B 1
H88D H 0.546738 -0.202269 0.195930 0.096 Uiso 0.274(10) 1 calc R U P B 1
H88E H 0.556921 -0.146064 0.265687 0.096 Uiso 0.274(10) 1 calc R U P B 1
H88F H 0.458410 -0.169288 0.234716 0.096 Uiso 0.274(10) 1 calc R U P B 1
C89' C 0.4650(10) -0.0796(17) 0.1550(7) 0.064(5) Uani 0.274(10) 1 d D . P B 1
H89D H 0.484564 -0.136952 0.125169 0.096 Uiso 0.274(10) 1 calc R U P B 1
H89E H 0.401101 -0.086985 0.163910 0.096 Uiso 0.274(10) 1 calc R U P B 1
H89F H 0.472294 -0.026601 0.139344 0.096 Uiso 0.274(10) 1 calc R U P B 1
C90 C 0.6720(3) 0.0323(3) 0.22146(19) 0.0308(9) Uani 1 1 d . . . . .
H90 H 0.647776 0.078818 0.254492 0.037 Uiso 1 1 calc R U . . .
C91 C 0.9403(3) 0.0189(3) 0.25631(16) 0.0250(8) Uani 1 1 d . . . . .
C92 C 0.8825(3) -0.0397(3) 0.27513(16) 0.0258(8) Uani 1 1 d . . . . .
H92 H 0.824498 -0.018032 0.289246 0.031 Uiso 1 1 calc R U . . .
C93 C 0.9067(3) -0.1298(3) 0.27403(19) 0.0324(9) Uani 1 1 d . . . . .
C94 C 0.8396(3) -0.1916(3) 0.2949(2) 0.0384(11) Uani 1 1 d . . . . .
C95 C 0.8017(5) -0.1357(5) 0.3557(3) 0.089(2) Uani 1 1 d . . . . .
H95A H 0.775382 -0.077918 0.352737 0.133 Uiso 1 1 calc R U . . .
H95B H 0.754772 -0.173604 0.367285 0.133 Uiso 1 1 calc R U . . .
H95C H 0.850691 -0.120073 0.385968 0.133 Uiso 1 1 calc R U . . .
C96 C 0.8790(4) -0.2791(4) 0.3014(4) 0.093(2) Uani 1 1 d . . . . .
H96A H 0.931520 -0.262614 0.328860 0.140 Uiso 1 1 calc R U . . .
H96B H 0.833254 -0.312701 0.317270 0.140 Uiso 1 1 calc R U . . .
H96C H 0.897996 -0.319146 0.262247 0.140 Uiso 1 1 calc R U . . .
C97 C 0.7589(4) -0.2167(4) 0.2526(3) 0.0749(19) Uani 1 1 d . . . . .
H97A H 0.733246 -0.159360 0.248435 0.112 Uiso 1 1 calc R U . . .
H97B H 0.777883 -0.256752 0.213504 0.112 Uiso 1 1 calc R U . . .
H97C H 0.713140 -0.250307 0.268527 0.112 Uiso 1 1 calc R U . . .
C98 C 0.9911(3) -0.1604(3) 0.2523(2) 0.0356(10) Uani 1 1 d . . . . .
H98 H 1.009335 -0.220733 0.252164 0.043 Uiso 1 1 calc R U . . .
C99 C 1.0499(3) -0.1056(3) 0.23055(19) 0.0333(10) Uani 1 1 d . . . . .
C100 C 1.1402(3) -0.1455(3) 0.2039(2) 0.0457(12) Uani 1 1 d . . . . .
C101 C 1.1940(3) -0.0795(4) 0.1794(3) 0.0629(16) Uani 1 1 d . . . . .
H10A H 1.156961 -0.062189 0.149799 0.094 Uiso 1 1 calc R U . . .
H10B H 1.211588 -0.022961 0.212109 0.094 Uiso 1 1 calc R U . . .
H10C H 1.248556 -0.110394 0.160459 0.094 Uiso 1 1 calc R U . . .
C102 C 1.1197(4) -0.2348(4) 0.1512(3) 0.0765(19) Uani 1 1 d . . . . .
H10D H 1.084621 -0.279788 0.165219 0.115 Uiso 1 1 calc R U . . .
H10E H 1.084689 -0.218810 0.120182 0.115 Uiso 1 1 calc R U . . .
H10F H 1.176716 -0.262762 0.134579 0.115 Uiso 1 1 calc R U . . .
C103 C 1.1979(3) -0.1720(4) 0.2496(3) 0.0655(16) Uani 1 1 d . . . . .
H10G H 1.163153 -0.214870 0.265607 0.098 Uiso 1 1 calc R U . . .
H10H H 1.252392 -0.202795 0.230586 0.098 Uiso 1 1 calc R U . . .
H10I H 1.215425 -0.115361 0.282236 0.098 Uiso 1 1 calc R U . . .
C104 C 1.0243(3) -0.0149(3) 0.23406(17) 0.0294(9) Uani 1 1 d . . . . .
H104 H 1.064851 0.024448 0.221056 0.035 Uiso 1 1 calc R U . . .
Th1 Th 0.83449(2) 0.26565(2) 0.35361(2) 0.02359(5) Uani 1 1 d . . . . .
H4 H 0.868(3) 0.079(3) 0.3743(18) 0.033(11) Uiso 1 1 d . . . . .
H1 H 0.650(2) 0.221(3) 0.2953(18) 0.024(10) Uiso 1 1 d . . . . .

loop_
_atom_site_aniso_label
_atom_site_aniso_U_11
_atom_site_aniso_U_22
_atom_site_aniso_U_33
_atom_site_aniso_U_23
_atom_site_aniso_U_13
_atom_site_aniso_U_12
C1 0.035(2) 0.030(2) 0.029(2) 0.0068(19) 0.0008(18) -0.0015(19)
C2 0.041(3) 0.035(3) 0.031(2) 0.007(2) 0.0093(19) -0.007(2)
C3 0.047(3) 0.028(2) 0.030(2) 0.0093(19) 0.0020(19) -0.003(2)
C4 0.044(3) 0.027(2) 0.032(2) 0.009(2) 0.001(2) 0.005(2)
C5 0.065(3) 0.020(2) 0.034(2) 0.0098(19) -0.006(2) 0.000(2)
C6 0.069(4) 0.033(3) 0.051(3) 0.015(2) -0.012(3) 0.007(2)
C7 0.106(5) 0.038(3) 0.062(4) 0.017(3) -0.029(4) 0.009(3)
C8 0.147(7) 0.045(4) 0.040(3) 0.020(3) -0.026(4) -0.004(4)
C9 0.128(6) 0.050(4) 0.033(3) 0.013(3) 0.009(3) -0.005(4)
C10 0.071(3) 0.040(3) 0.036(3) 0.011(2) 0.004(2) 0.001(2)
C11 0.025(2) 0.032(2) 0.036(2) -0.0016(19) 0.0015(18) -0.0051(18)
C12 0.037(3) 0.046(3) 0.042(3) 0.007(2) 0.005(2) -0.002(2)
C13 0.045(3) 0.066(4) 0.041(3) 0.004(3) 0.011(2) 0.000(3)
C14 0.044(3) 0.061(4) 0.064(4) -0.003(3) 0.017(3) 0.012(3)
C15 0.048(3) 0.051(3) 0.065(4) 0.009(3) 0.004(3) 0.015(3)
C16 0.034(2) 0.043(3) 0.039(3) 0.005(2) 0.0036(19) 0.005(2)
C20 0.040(2) 0.019(2) 0.021(2) -0.0005(16) 0.0019(17) -0.0043(18)
C21 0.035(2) 0.020(2) 0.020(2) -0.0048(16) -0.0031(16) -0.0008(17)
C22 0.032(2) 0.020(2) 0.022(2) -0.0031(16) 0.0035(16) -0.0005(17)
C23 0.038(2) 0.018(2) 0.0206(19) -0.0007(16) 0.0006(16) -0.0021(17)
C24 0.032(2) 0.021(2) 0.025(2) -0.0021(17) 0.0030(16) 0.0021(17)
C25 0.045(3) 0.038(3) 0.031(2) 0.007(2) 0.0065(19) 0.003(2)
C26 0.045(3) 0.032(2) 0.031(2) 0.0064(19) -0.0057(19) 0.002(2)
C27 0.031(2) 0.027(2) 0.033(2) -0.0001(18) -0.0019(17) -0.0012(18)
C28 0.041(3) 0.030(2) 0.035(2) 0.0076(19) -0.0021(19) 0.0006(19)
C29 0.035(2) 0.028(2) 0.043(3) 0.004(2) 0.0024(19) 0.0038(19)
C30 0.023(2) 0.026(2) 0.0197(19) 0.0038(16) 0.0035(15) -0.0002(16)
C31 0.032(2) 0.022(2) 0.0188(19) 0.0043(16) 0.0017(15) 0.0007(17)
C32 0.029(2) 0.025(2) 0.0170(19) 0.0034(16) -0.0026(15) -0.0005(17)
C33 0.026(2) 0.019(2) 0.0189(19) 0.0031(16) 0.0030(15) -0.0003(16)
C34 0.031(2) 0.019(2) 0.0197(19) 0.0035(16) 0.0055(16) 0.0035(16)
C35 0.026(2) 0.0132(19) 0.032(2) 0.0055(16) 0.0027(16) -0.0015(15)
C36 0.028(2) 0.020(2) 0.031(2) 0.0034(17) 0.0015(17) -0.0027(17)
C37 0.028(2) 0.027(2) 0.036(2) 0.0071(19) -0.0021(18) -0.0014(17)
C38 0.034(2) 0.044(3) 0.048(3) 0.015(2) -0.006(2) 0.005(2)
C39 0.083(4) 0.103(5) 0.047(3) 0.011(3) -0.016(3) 0.034(4)
C40 0.052(3) 0.131(6) 0.062(4) 0.036(4) -0.006(3) 0.030(4)
C41 0.091(5) 0.126(6) 0.122(6) 0.100(6) -0.044(4) -0.034(4)
C42 0.026(2) 0.029(2) 0.048(3) 0.007(2) -0.0010(19) -0.0004(18)
C43 0.034(2) 0.024(2) 0.034(2) 0.0033(18) 0.0052(18) -0.0001(18)
C44 0.034(2) 0.034(3) 0.043(3) 0.006(2) 0.0101(19) 0.001(2)
C45 0.057(3) 0.038(3) 0.049(3) -0.002(2) 0.019(2) 0.002(2)
C46 0.042(3) 0.069(4) 0.055(3) 0.013(3) 0.011(2) -0.017(3)
C47 0.066(3) 0.051(3) 0.049(3) 0.017(3) 0.024(3) 0.004(3)
C48 0.030(2) 0.020(2) 0.028(2) 0.0053(17) 0.0003(16) -0.0017(16)
C49 0.031(2) 0.0165(19) 0.025(2) 0.0039(16) 0.0052(16) 0.0023(16)
C50 0.034(2) 0.023(2) 0.025(2) 0.0068(17) 0.0042(17) 0.0002(17)
C51 0.032(2) 0.021(2) 0.035(2) 0.0038(18) 0.0040(18) -0.0016(17)
C52 0.037(2) 0.023(2) 0.041(2) 0.0056(19) 0.0073(19) -0.0073(18)
C53 0.040(3) 0.035(3) 0.044(3) 0.007(2) 0.000(2) -0.004(2)
C54 0.044(3) 0.033(3) 0.058(3) 0.005(2) 0.003(2) -0.003(2)
C55 0.046(3) 0.045(3) 0.060(3) 0.014(3) 0.006(2) -0.015(2)
C56 0.045(3) 0.026(2) 0.040(3) 0.015(2) 0.012(2) -0.0006(19)
C57 0.037(2) 0.030(2) 0.033(2) 0.0114(19) 0.0054(18) 0.0009(19)
C58 0.052(3) 0.046(3) 0.037(3) 0.024(2) 0.006(2) 0.002(2)
C59 0.080(4) 0.095(5) 0.044(3) 0.035(3) 0.022(3) 0.014(4)
C60 0.077(4) 0.056(3) 0.060(3) 0.036(3) 0.001(3) 0.003(3)
C61 0.081(4) 0.070(4) 0.042(3) 0.033(3) -0.014(3) -0.010(3)
C62 0.035(2) 0.022(2) 0.026(2) 0.0063(17) 0.0030(17) 0.0009(17)
C63 0.024(2) 0.026(2) 0.028(2) 0.0102(17) 0.0015(16) 0.0025(16)
C64 0.034(2) 0.026(2) 0.027(2) 0.0081(18) -0.0005(17) -0.0049(18)
C65 0.030(2) 0.023(2) 0.042(2) 0.0129(19) -0.0038(18) 0.0003(17)
C66 0.041(3) 0.027(2) 0.044(3) 0.011(2) -0.002(2) 0.0081(19)
C67 0.055(3) 0.028(2) 0.049(3) 0.003(2) -0.006(2) 0.011(2)
C68 0.043(3) 0.046(3) 0.071(4) 0.014(3) -0.005(2) 0.009(2)
C69 0.071(4) 0.039(3) 0.061(3) 0.021(3) 0.008(3) 0.009(3)
C70 0.036(2) 0.032(2) 0.041(3) 0.015(2) -0.0118(19) -0.0017(19)
C71 0.041(3) 0.032(2) 0.035(2) 0.011(2) -0.0065(19) -0.003(2)
C72 0.058(3) 0.044(3) 0.045(3) 0.010(2) -0.020(2) 0.000(2)
C73 0.086(5) 0.066(5) 0.064(5) 0.006(3) -0.040(4) 0.003(4)
C74 0.086(5) 0.066(5) 0.064(5) 0.006(3) -0.040(4) 0.003(4)
C75 0.086(5) 0.066(5) 0.064(5) 0.006(3) -0.040(4) 0.003(4)
C73' 0.073(7) 0.088(9) 0.069(7) -0.037(6) -0.030(5) 0.009(6)
C74' 0.073(7) 0.088(9) 0.069(7) -0.037(6) -0.030(5) 0.009(6)
C75' 0.073(7) 0.088(9) 0.069(7) -0.037(6) -0.030(5) 0.009(6)
C76 0.035(2) 0.024(2) 0.033(2) 0.0080(18) -0.0030(18) -0.0013(18)
C77 0.027(2) 0.020(2) 0.028(2) 0.0081(17) -0.0020(16) 0.0039(16)
C78 0.032(2) 0.026(2) 0.029(2) 0.0081(18) 0.0016(17) -0.0009(18)
C79 0.037(2) 0.024(2) 0.031(2) 0.0064(18) -0.0027(18) -0.0019(18)
C80 0.054(3) 0.030(2) 0.033(2) -0.003(2) 0.004(2) -0.001(2)
C81 0.093(4) 0.064(4) 0.033(3) 0.000(3) 0.011(3) 0.003(3)
C82 0.085(4) 0.044(3) 0.068(4) -0.021(3) 0.016(3) -0.012(3)
C83 0.066(4) 0.048(3) 0.053(3) -0.005(3) 0.006(3) 0.016(3)
C84 0.036(2) 0.023(2) 0.042(3) 0.0060(19) -0.0132(19) -0.0055(18)
C85 0.029(2) 0.026(2) 0.044(3) 0.010(2) -0.0014(19) 0.0009(18)
C86 0.028(2) 0.039(3) 0.077(4) 0.010(3) 0.001(2) -0.003(2)
C87 0.035(5) 0.103(8) 0.139(10) 0.059(7) 0.022(5) 0.020(5)
C88 0.047(5) 0.110(8) 0.088(7) 0.036(6) 0.019(4) -0.013(5)
C89 0.057(6) 0.073(7) 0.148(11) -0.012(7) 0.037(6) -0.039(5)
C87' 0.015(6) 0.089(11) 0.081(10) 0.015(8) 0.019(6) -0.004(6)
C88' 0.015(6) 0.089(11) 0.081(10) 0.015(8) 0.019(6) -0.004(6)
C89' 0.015(6) 0.089(11) 0.081(10) 0.015(8) 0.019(6) -0.004(6)
C90 0.027(2) 0.024(2) 0.037(2) 0.0038(18) -0.0009(17) 0.0020(17)
C91 0.031(2) 0.019(2) 0.025(2) 0.0066(16) -0.0009(16) 0.0012(17)
C92 0.027(2) 0.022(2) 0.028(2) 0.0080(17) -0.0015(16) 0.0017(17)
C93 0.033(2) 0.027(2) 0.040(2) 0.0148(19) -0.0044(18) -0.0024(18)
C94 0.039(3) 0.027(2) 0.056(3) 0.024(2) 0.000(2) -0.0049(19)
C95 0.114(6) 0.074(5) 0.083(5) 0.032(4) 0.019(4) -0.033(4)
C96 0.064(4) 0.068(4) 0.181(8) 0.085(5) 0.013(4) 0.001(3)
C97 0.064(4) 0.079(4) 0.097(5) 0.055(4) -0.026(3) -0.038(3)
C98 0.035(2) 0.021(2) 0.051(3) 0.013(2) -0.003(2) 0.0048(18)
C99 0.032(2) 0.023(2) 0.045(3) 0.010(2) 0.0001(19) 0.0065(18)
C100 0.038(3) 0.024(2) 0.074(3) 0.013(2) 0.009(2) 0.008(2)
C101 0.046(3) 0.058(4) 0.092(4) 0.032(3) 0.029(3) 0.019(3)
C102 0.054(4) 0.051(4) 0.104(5) -0.007(3) 0.018(3) 0.014(3)
C103 0.040(3) 0.057(4) 0.103(5) 0.030(3) 0.005(3) 0.015(3)
C104 0.028(2) 0.023(2) 0.036(2) 0.0077(18) 0.0007(17) 0.0022(17)
Th1 0.02799(8) 0.02007(8) 0.02084(8) 0.00356(6) 0.00142(5) 0.00073(5)

loop_
_atom_type_symbol
_atom_type_description
_atom_type_scat_dispersion_real
_atom_type_scat_dispersion_imag
_atom_type_scat_source
C C 0.0033 0.0016 'International Tables Vol C Tables 4.2.6.8 and 6.1.1.4'
H H 0.0000 0.0000 'International Tables Vol C Tables 4.2.6.8 and 6.1.1.4'
Th Th -7.2400 8.8979 'International Tables Vol C Tables 4.2.6.8 and 6.1.1.4'

loop_
_geom_angle_atom_site_label_1
_geom_angle_atom_site_label_2
_geom_angle_atom_site_label_3
_geom_angle
C2 C1 C11 120.6(4)
C2 C1 Th1 68.2(2)
C11 C1 Th1 130.8(3)
C3 C2 C1 156.0(4)
C3 C2 Th1 75.7(3)
C1 C2 Th1 80.3(2)
C2 C3 C4 155.7(5)
C2 C3 Th1 75.9(3)
C4 C3 Th1 79.9(3)
C3 C4 C5 121.3(4)
C3 C4 Th1 68.9(2)
C5 C4 Th1 131.3(3)
C6 C5 C10 116.9(4)
C6 C5 C4 120.5(4)
C10 C5 C4 122.6(4)
C7 C6 C5 121.9(5)
C8 C7 C6 120.4(6)
C7 C8 C9 118.6(5)
C8 C9 C10 121.8(6)
C9 C10 C5 120.4(5)
C12 C11 C16 117.7(4)
C12 C11 C1 122.7(4)
C16 C11 C1 119.7(4)
C11 C12 C13 120.7(5)
C14 C13 C12 120.8(5)
C13 C14 C15 119.7(5)
C16 C15 C14 119.9(5)
C15 C16 C11 121.1(4)
C21 C20 C24 107.8(3)
C21 C20 C25 125.7(4)
C24 C20 C25 125.4(4)
C21 C20 Th1 74.3(2)
C24 C20 Th1 75.2(2)
C25 C20 Th1 125.4(3)
C20 C21 C22 107.9(3)
C20 C21 C26 127.3(4)
C22 C21 C26 123.8(4)
C20 C21 Th1 76.5(2)
C22 C21 Th1 75.1(2)
C26 C21 Th1 123.7(3)
C23 C22 C21 108.0(3)
C23 C22 C27 127.8(4)
C21 C22 C27 123.3(3)
C23 C22 Th1 75.5(2)
C21 C22 Th1 75.5(2)
C27 C22 Th1 123.4(2)
C24 C23 C22 108.3(3)
C24 C23 C28 123.8(3)
C22 C23 C28 127.2(4)
C24 C23 Th1 76.4(2)
C22 C23 Th1 75.2(2)
C28 C23 Th1 122.1(2)
C23 C24 C20 107.9(3)
C23 C24 C29 124.7(4)
C20 C24 C29 126.3(4)
C23 C24 Th1 74.5(2)
C20 C24 Th1 75.6(2)
C29 C24 Th1 125.7(3)
C34 C30 C31 108.2(3)
C34 C30 C35 123.6(3)
C31 C30 C35 126.7(3)
C34 C30 Th1 78.7(2)
C31 C30 Th1 74.2(2)
C35 C30 Th1 124.5(2)
C32 C31 C30 107.1(3)
C32 C31 C49 126.6(3)
C30 C31 C49 124.0(3)
C32 C31 Th1 75.9(2)
C30 C31 Th1 77.0(2)
C49 C31 Th1 126.7(2)
C33 C32 C31 108.3(3)
C33 C32 C63 123.9(3)
C31 C32 C63 126.7(3)
C33 C32 Th1 79.9(2)
C31 C32 Th1 75.2(2)
C63 C32 Th1 120.9(2)
C34 C33 C32 108.4(3)
C34 C33 C77 120.9(3)
C32 C33 C77 128.1(3)
C34 C33 Th1 76.2(2)
C32 C33 Th1 72.06(19)
C77 C33 Th1 132.5(2)
C33 C34 C30 107.9(3)
C33 C34 C91 123.6(3)
C30 C34 C91 127.1(3)
C33 C34 Th1 76.2(2)
C30 C34 Th1 73.2(2)
C91 C34 Th1 127.1(2)
C36 C35 C48 118.8(3)
C36 C35 C30 122.9(3)
C48 C35 C30 118.1(3)
C35 C36 C37 121.5(4)
C42 C37 C36 117.3(4)
C42 C37 C38 122.4(4)
C36 C37 C38 120.3(4)
C39 C38 C41 109.6(5)
C39 C38 C37 108.9(4)
C41 C38 C37 110.2(4)
C39 C38 C40 107.2(5)
C41 C38 C40 108.3(5)
C37 C38 C40 112.6(4)
C37 C42 C43 122.9(4)
C48 C43 C42 117.5(4)
C48 C43 C44 121.2(4)
C42 C43 C44 121.3(4)
C46 C44 C45 109.4(4)
C46 C44 C43 112.0(4)
C45 C44 C43 109.5(4)
C46 C44 C47 107.5(4)
C45 C44 C47 107.5(4)
C43 C44 C47 110.8(3)
C43 C48 C35 122.1(4)
C50 C49 C62 118.3(4)
C50 C49 C31 123.0(3)
C62 C49 C31 118.2(3)
C49 C50 C51 122.5(4)
C50 C51 C56 116.9(4)
C50 C51 C52 122.2(4)
C56 C51 C52 120.9(4)
C53 C52 C54 109.2(4)
C53 C52 C51 112.0(3)
C54 C52 C51 109.2(3)
C53 C52 C55 107.4(4)
C54 C52 C55 107.7(4)
C51 C52 C55 111.3(4)
C57 C56 C51 123.2(4)
C56 C57 C62 118.2(4)
C56 C57 C58 120.3(4)
C62 C57 C58 121.3(4)
C61 C58 C59 109.1(4)
C61 C58 C57 112.7(4)
C59 C58 C57 108.4(4)
C61 C58 C60 107.6(4)
C59 C58 C60 109.0(4)
C57 C58 C60 109.9(4)
C49 C62 C57 120.8(4)
C76 C63 C64 118.8(3)
C76 C63 C32 118.6(3)
C64 C63 C32 122.5(3)
C65 C64 C63 121.0(4)
C64 C65 C70 118.3(4)
C64 C65 C66 123.7(4)
C70 C65 C66 117.8(3)
C67 C66 C69 109.2(4)
C67 C66 C68 107.2(4)
C69 C66 C68 108.0(4)
C67 C66 C65 112.2(3)
C69 C66 C65 110.1(4)
C68 C66 C65 109.9(4)
C71 C70 C65 122.5(4)
C70 C71 C76 117.6(4)
C70 C71 C72 122.8(4)
C76 C71 C72 119.6(4)
C74' C72 C75' 118.9(13)
C73 C72 C74 114.3(8)
C74' C72 C71 112.0(11)
C73 C72 C71 111.7(5)
C75' C72 C71 117.8(6)
C74 C72 C71 113.7(9)
C73 C72 C75 108.4(7)
C74 C72 C75 102.3(9)
C71 C72 C75 105.4(5)
C74' C72 C73' 101.0(12)
C75' C72 C73' 97.5(10)
C71 C72 C73' 105.7(6)
C63 C76 C71 121.9(4)
C90 C77 C78 118.4(4)
C90 C77 C33 126.6(3)
C78 C77 C33 115.0(3)
C79 C78 C77 122.2(4)
C84 C79 C78 117.5(4)
C84 C79 C80 122.9(4)
C78 C79 C80 119.6(4)
C82 C80 C81 109.6(4)
C82 C80 C83 108.2(4)
C81 C80 C83 108.9(4)
C82 C80 C79 112.6(4)
C81 C80 C79 108.3(4)
C83 C80 C79 109.2(4)
C79 C84 C85 122.5(4)
C90 C85 C84 117.9(4)
C90 C85 C86 120.0(4)
C84 C85 C86 122.1(4)
C89 C86 C87 114.0(7)
C87' C86 C88' 121.2(14)
C87' C86 C85 112.7(8)
C89 C86 C85 115.0(5)
C87 C86 C85 109.9(5)
C88' C86 C85 108.2(7)
C87' C86 C89' 105.9(13)
C88' C86 C89' 105.0(13)
C85 C86 C89' 101.7(7)
C89 C86 C88 105.7(7)
C87 C86 C88 102.5(6)
C85 C86 C88 108.8(4)
C77 C90 C85 121.4(4)
C92 C91 C104 118.3(3)
C92 C91 C34 120.7(3)
C104 C91 C34 120.7(3)
C91 C92 C93 122.1(4)
C98 C93 C92 117.8(4)
C98 C93 C94 122.5(4)
C92 C93 C94 119.8(4)
C96 C94 C97 109.6(5)
C96 C94 C93 114.3(4)
C97 C94 C93 109.7(4)
C96 C94 C95 107.8(5)
C97 C94 C95 105.4(5)
C93 C94 C95 109.7(4)
C93 C98 C99 122.2(4)
C98 C99 C104 118.3(4)
C98 C99 C100 119.6(4)
C104 C99 C100 122.1(4)
C101 C100 C103 109.2(4)
C101 C100 C99 113.2(4)
C103 C100 C99 110.9(4)
C101 C100 C102 106.9(5)
C103 C100 C102 108.1(4)
C99 C100 C102 108.3(4)
C91 C104 C99 121.3(4)
C3 Th1 C2 28.34(13)
C3 Th1 C4 31.23(13)
C2 Th1 C4 59.56(14)
C3 Th1 C1 59.84(14)
C2 Th1 C1 31.50(13)
C4 Th1 C1 91.06(13)
C3 Th1 C22 130.42(12)
C2 Th1 C22 140.05(12)
C4 Th1 C22 109.15(12)
C1 Th1 C22 133.10(12)
C3 Th1 C23 138.76(12)
C2 Th1 C23 128.54(12)
C4 Th1 C23 132.24(12)
C1 Th1 C23 107.94(12)
C22 Th1 C23 29.26(11)
C3 Th1 C21 101.14(13)
C2 Th1 C21 113.55(12)
C4 Th1 C21 84.14(12)
C1 Th1 C21 121.06(12)
C22 Th1 C21 29.43(11)
C23 Th1 C21 48.36(11)
C3 Th1 C24 111.48(12)
C2 Th1 C24 99.94(13)
C4 Th1 C24 117.33(13)
C1 Th1 C24 84.98(12)
C22 Th1 C24 48.12(11)
C23 Th1 C24 29.10(11)
C21 Th1 C24 48.24(11)
C3 Th1 C20 91.26(12)
C2 Th1 C20 92.00(12)
C4 Th1 C20 88.97(12)
C1 Th1 C20 92.32(12)
C22 Th1 C20 48.16(11)
C23 Th1 C20 48.13(11)
C21 Th1 C20 29.16(11)
C24 Th1 C20 29.24(11)
C3 Th1 C31 129.67(12)
C2 Th1 C31 123.67(12)
C4 Th1 C31 124.69(12)
C1 Th1 C31 107.84(12)
C22 Th1 C31 94.87(11)
C23 Th1 C31 91.27(11)
C21 Th1 C31 122.77(11)
C24 Th1 C31 115.80(11)
C20 Th1 C31 139.07(11)
C3 Th1 C32 107.91(12)
C2 Th1 C32 95.31(12)
C4 Th1 C32 118.33(12)
C1 Th1 C32 80.17(12)
C22 Th1 C32 120.99(11)
C23 Th1 C32 108.07(11)
C21 Th1 C32 150.29(12)
C24 Th1 C32 122.34(11)
C20 Th1 C32 151.56(11)
C31 Th1 C32 28.94(10)
C3 Th1 C30 113.42(12)
C2 Th1 C30 123.21(12)
C4 Th1 C30 98.05(12)
C1 Th1 C30 124.00(12)
C22 Th1 C30 95.35(11)
C23 Th1 C30 105.66(11)
C21 Th1 C30 114.82(11)
C24 Th1 C30 134.56(11)
C20 Th1 C30 142.61(11)
C31 Th1 C30 28.79(10)
C32 Th1 C30 47.09(10)

loop_
_geom_bond_atom_site_label_1
_geom_bond_atom_site_label_2
_geom_bond_distance
C1 C2 1.423(6)
C1 C11 1.477(6)
C1 Th1 2.684(4)
C2 C3 1.238(6)
C2 Th1 2.528(4)
C3 C4 1.404(6)
C3 Th1 2.526(4)
C4 C5 1.472(6)
C4 Th1 2.666(4)
C5 C6 1.385(6)
C5 C10 1.396(6)
C6 C7 1.383(7)
C7 C8 1.363(9)
C8 C9 1.370(9)
C9 C10 1.376(7)
C11 C12 1.385(6)
C11 C16 1.394(6)
C12 C13 1.389(6)
C13 C14 1.352(7)
C14 C15 1.385(7)
C15 C16 1.380(6)
C20 C21 1.418(5)
C20 C24 1.427(5)
C20 C25 1.511(6)
C20 Th1 2.830(4)
C21 C22 1.422(6)
C21 C26 1.505(5)
C21 Th1 2.802(4)
C22 C23 1.414(5)
C22 C27 1.511(5)
C22 Th1 2.798(4)
C23 C24 1.414(5)
C23 C28 1.513(5)
C23 Th1 2.802(4)
C24 C29 1.506(5)
C24 Th1 2.825(4)
C30 C34 1.432(5)
C30 C31 1.436(5)
C30 C35 1.490(5)
C30 Th1 2.906(3)
C31 C32 1.436(5)
C31 C49 1.498(5)
C31 Th1 2.869(4)
C32 C33 1.423(5)
C32 C63 1.503(5)
C32 Th1 2.877(3)
C33 C34 1.421(5)
C33 C77 1.511(5)
C33 Th1 2.977(3)
C34 C91 1.501(5)
C34 Th1 2.978(3)
C35 C36 1.381(5)
C35 C48 1.396(5)
C36 C37 1.409(5)
C37 C42 1.388(6)
C37 C38 1.525(6)
C38 C39 1.503(7)
C38 C41 1.518(7)
C38 C40 1.528(6)
C42 C43 1.399(6)
C43 C48 1.380(5)
C43 C44 1.539(6)
C44 C46 1.529(6)
C44 C45 1.533(6)
C44 C47 1.546(6)
C49 C50 1.388(5)
C49 C62 1.400(5)
C50 C51 1.388(5)
C51 C56 1.395(6)
C51 C52 1.546(6)
C52 C53 1.534(6)
C52 C54 1.537(6)
C52 C55 1.548(6)
C56 C57 1.371(6)
C57 C62 1.403(6)
C57 C58 1.534(6)
C58 C61 1.522(7)
C58 C59 1.530(6)
C58 C60 1.535(7)
C63 C76 1.391(5)
C63 C64 1.402(5)
C64 C65 1.391(5)
C65 C70 1.397(6)
C65 C66 1.542(5)
C66 C67 1.522(6)
C66 C69 1.532(6)
C66 C68 1.540(6)
C70 C71 1.391(6)
C71 C76 1.397(6)
C71 C72 1.515(6)
C72 C74' 1.495(13)
C72 C73 1.496(10)
C72 C75' 1.506(12)
C72 C74 1.511(10)
C72 C75 1.588(10)
C72 C73' 1.594(12)
C77 C90 1.387(5)
C77 C78 1.390(5)
C78 C79 1.390(5)
C79 C84 1.381(6)
C79 C80 1.542(6)
C80 C82 1.516(7)
C80 C81 1.533(7)
C80 C83 1.535(7)
C84 C85 1.397(6)
C85 C90 1.393(6)
C85 C86 1.529(6)
C86 C87' 1.475(13)
C86 C89 1.512(8)
C86 C87 1.520(8)
C86 C88' 1.521(13)
C86 C89' 1.596(13)
C86 C88 1.596(8)
C91 C92 1.386(5)
C91 C104 1.397(5)
C92 C93 1.399(5)
C93 C98 1.387(6)
C93 C94 1.529(6)
C94 C96 1.496(6)
C94 C97 1.505(7)
C94 C95 1.540(8)
C98 C99 1.391(6)
C99 C104 1.398(5)
C99 C100 1.535(6)
C100 C101 1.509(7)
C100 C103 1.515(7)
C100 C102 1.540(7)
